data_4518716
loop_
_publ_author_name
'Sobczak, Szymon'
'Ratajczyk, Paulina'
'Katrusiak, Andrzej'

_publ_section_title
;
 Squeezing Out the Catalysts: A Sustainable Approach to Disulfide Bond
 Exchange in Aryl Disulfides
;
_journal_issue 20
_journal_name_full 'ACS Sustainable Chemistry &amp; Engineering'
_journal_page_first 7171
_journal_page_last 7178
_journal_paper_doi 10.1021/acssuschemeng.1c02240
_journal_volume 9
_journal_year 2021
_chemical_formula_moiety 'C12 H8 Br N O2 S2'
_chemical_formula_sum 'C12 H8 Br N O2 S2'
_chemical_formula_weight 342.22
_space_group_crystal_system triclinic
_space_group_IT_number 2
_space_group_name_Hall '-P 1'
_space_group_name_H-M_alt 'P -1'
_atom_sites_solution_hydrogens geom
_audit_creation_date 2020-09-22
_audit_creation_method
;
Olex2 1.3
(compiled 2020.07.31 svn.rc2a77460 for OlexSys, GUI svn.r6145)
;
_audit_update_record
;
2020-09-23 deposited with the CCDC.	2020-09-24 downloaded from the CCDC.
;
_cell_angle_alpha 90.429(13)
_cell_angle_beta 96.849(14)
_cell_angle_gamma 93.540(14)
_cell_formula_units_Z 2
_cell_length_a 7.3124(12)
_cell_length_b 8.0674(14)
_cell_length_c 11.1844(17)
_cell_measurement_reflns_used 1371
_cell_measurement_temperature 293(2)
_cell_measurement_theta_max 64.0850
_cell_measurement_theta_min 3.8850
_cell_volume 653.76(19)
_computing_cell_refinement 'CrysAlisPro 1.171.40.53 (Rigaku OD, 2019)'
_computing_data_collection 'CrysAlisPro 1.171.40.53 (Rigaku OD, 2019)'
_computing_data_reduction 'CrysAlisPro 1.171.40.53 (Rigaku OD, 2019)'
_computing_molecular_graphics 'Olex2 1.3 (Dolomanov et al., 2009)'
_computing_publication_material 'Olex2 1.3 (Dolomanov et al., 2009)'
_computing_structure_refinement 'SHELXL 2018/1 (Sheldrick, 2015)'
_diffrn_ambient_temperature 293(2)
_diffrn_detector 'CCD plate'
_diffrn_detector_area_resol_mean 10.5357
_diffrn_detector_type Atlas
_diffrn_measured_fraction_theta_full 0.786
_diffrn_measured_fraction_theta_max 0.769
_diffrn_measurement_details
;
List of Runs (angles in degrees, time in seconds):

  # Type    Start    End  Width  t~exp~   \w     \q     \k     \f   Frames
#--------------------------------------------------------------------------
  1  \w      3.00  28.00   1.00    6.00    --   40.00  90.00  18.99   25
  2  \w    -80.00  -5.00   1.00    6.00    --  -41.98 125.00  60.00   75
  3  \w    -29.00  27.00   1.00    6.00    --   41.98 -57.00-180.00   56
  4  \w     24.00  83.00   1.00    6.00    --   41.98  37.00-150.00   59
  5  \w     29.00  61.00   1.00    6.00    --   41.98 -57.00-180.00   32
  6  \w      2.00  98.00   1.00    6.00    --   41.98-125.00 -30.00   96
  7  \w      8.00  34.00   1.00    6.00    --   44.00  87.00  62.79   26
  8  \w     71.00 118.00   1.00    6.00    --   48.00  62.00 -95.22   47
  9  \w     16.00  42.00   1.00    6.00    --   48.00  80.00 169.20   26
 10  \w     19.00  54.00   1.00    6.00    --   48.00  62.00 -95.22   35
 11  \w     18.00  43.00   1.00    6.00    --   52.00  82.00  13.77   25
 12  \w     18.00  44.00   1.00    6.00    --   52.00  81.00 111.31   26
 13  \w     19.00  44.00   1.00    6.00    --   52.00  80.00 -72.97   25
 14  \w     19.00  44.00   1.00    6.00    --   52.00  79.00-113.25   25
 15  \w     33.00  67.00   1.00    6.00    --   60.00  76.00-128.11   34
 16  \w     34.00  81.00   1.00    6.00    --   64.00  77.00 -17.13   47
 17  \w     36.00  70.00   1.00    6.00    --   68.00  76.00 -75.28   34
 18  \w    100.00 142.00   1.00    6.00    --   68.00  76.00-177.89   42
 19  \w     36.00  76.00   1.00    6.00    --   68.00  75.00  39.37   40
 20  \w     79.00 106.00   1.00    6.00    --   68.00  76.00 -75.28   27
 21  \w     99.00 131.00   1.00    6.00    --   68.00  77.00 140.90   32
 22  \w     85.00 118.00   1.00    6.00    --   68.00  75.00  71.64   33
 23  \w     40.00  74.00   1.00    6.00    --   68.00  76.00-177.89   34
 24  \w     35.00  80.00   1.00    6.00    --   68.00  77.00 140.90   45
 25  \w     36.00  81.00   1.00    6.00    --   68.00  75.00  71.64   45
 26  \w     53.00  85.00   1.00   14.00    --   84.00  73.00  91.09   32
 27  \w     64.00 112.00   1.00   14.00    --   92.00  68.00 -24.51   48
 28  \w     71.00 110.00   1.00   14.00    --  100.00  68.00  50.92   39
 29  \w    113.00 156.00   1.00   14.00    --  100.00  68.00  50.92   43
 30  \w     80.00 122.00   1.00   14.00    --  112.00  77.00 -90.00   42
 31  \w     42.00 106.00   1.00   14.00    --  112.00-111.00 -60.00   64
 32  \w     84.00 111.00   1.00   14.00    --  112.00  61.00 150.00   27
 33  \w     69.00  97.00   1.00   14.00    --  112.00-111.00-120.00   28
 34  \w     36.00  63.00   1.00   14.00    --  112.00-111.00-120.00   27
 35  \w     38.00 113.00   1.00   14.00    --  112.00-111.00-150.00   75
 36  \w     79.00 122.00   1.00   14.00    --  112.00  77.00-180.00   43
 37  \w     39.00 113.00   1.00   14.00    --  112.00-111.00   0.00   74
 38  \w     79.00 154.00   1.00   14.00    --  112.00  77.00 120.00   75
 39  \w    129.00 157.00   1.00   14.00    --  112.00  77.00  60.00   28
 40  \w     82.00 117.00   1.00   14.00    --  112.00  77.00  60.00   35
 41  \w     84.00 110.00   1.00   14.00    --  112.00  61.00-150.00   26
 42  \w     80.00 120.00   1.00   14.00    --  112.00  77.00-120.00   40
 43  \w     79.00 158.00   1.00   14.00    --  112.00  77.00   0.00   79
 44  \w    116.00 157.00   1.00   14.00    --  112.00  77.00-150.00   41
 45  \w     82.00 107.00   1.00   14.00    --  112.00  77.00-150.00   25
 46  \w    121.00 158.00   1.00   14.00    --  112.00  77.00-120.00   37
 47  \w     92.00 140.00   1.00   14.00    --  112.00  61.00 -60.00   48
 48  \w     40.00  71.00   1.00   14.00    --  112.00 -61.00  60.00   31
 49  \w     84.00 121.00   1.00   14.00    --  112.00  61.00 120.00   37
 50  \w     84.00 154.00   1.00   14.00    --  112.00  77.00 -30.00   70
 51  \w     40.00  71.00   1.00   14.00    --  112.00 -61.00-150.00   31
 52  \w    128.00 156.00   1.00   14.00    --  112.00  77.00-180.00   28
 53  \w    119.00 150.00   1.00   14.00    --  112.00  77.00 150.00   31
 54  \w     81.00 118.00   1.00   14.00    --  112.00  77.00 150.00   37
 55  \w     41.00  68.00   1.00   14.00    --  112.00 -61.00  90.00   27
 56  \w    129.00 154.00   1.00   14.00    --  112.00  61.00  30.00   25
 57  \w     83.00 110.00   1.00   14.00    --  112.00  61.00  30.00   27
 58  \w     91.00 118.00   1.00   14.00    --  112.00  61.00 -90.00   27
 59  \w     40.00  65.00   1.00   14.00    --  112.00 -61.00 -30.00   25
 60  \w     33.00  80.00   1.00   14.00    --  112.00 -94.00  30.00   47
 61  \w     40.00 113.00   1.00   14.00    --  112.00-111.00  90.00   73
 62  \w     85.00 113.00   1.00   14.00    --  112.00  61.00-180.00   28
 63  \w     83.00 111.00   1.00   14.00    --  112.00  61.00-120.00   28
 64  \w     59.00 141.00   1.00   14.00    --  112.00 179.00-120.00   82
 65  \w     79.00 113.00   1.00   14.00    --  112.00  77.00  90.00   34
 66  \w    125.00 154.00   1.00   14.00    --  112.00  77.00 -90.00   29
 67  \w     59.00  99.00   1.00   14.00    --  112.00 179.00  30.00   40
;
_diffrn_measurement_device 'four-circle diffractometer'
_diffrn_measurement_device_type 'SuperNova, Single source at offset/far, Atlas'
_diffrn_measurement_method '\w scans'
_diffrn_orient_matrix_type 'CrysAlisPro convention (1999,Acta A55,543-557)'
_diffrn_orient_matrix_UB_11 -0.0435216000
_diffrn_orient_matrix_UB_12 0.1397149000
_diffrn_orient_matrix_UB_13 0.0848822000
_diffrn_orient_matrix_UB_21 0.1484411000
_diffrn_orient_matrix_UB_22 0.1165224000
_diffrn_orient_matrix_UB_23 -0.0481794000
_diffrn_orient_matrix_UB_31 -0.1458658000
_diffrn_orient_matrix_UB_32 0.0592989000
_diffrn_orient_matrix_UB_33 -0.0986141000
_diffrn_radiation_monochromator mirror
_diffrn_radiation_probe x-ray
_diffrn_radiation_type 'Cu K\a'
_diffrn_radiation_wavelength 1.54184
_diffrn_reflns_av_R_equivalents 0.0991
_diffrn_reflns_av_unetI/netI 0.1084
_diffrn_reflns_Laue_measured_fraction_full 0.786
_diffrn_reflns_Laue_measured_fraction_max 0.769
_diffrn_reflns_limit_h_max 8
_diffrn_reflns_limit_h_min -8
_diffrn_reflns_limit_k_max 9
_diffrn_reflns_limit_k_min -9
_diffrn_reflns_limit_l_max 13
_diffrn_reflns_limit_l_min -13
_diffrn_reflns_number 4766
_diffrn_reflns_point_group_measured_fraction_full 0.786
_diffrn_reflns_point_group_measured_fraction_max 0.769
_diffrn_reflns_theta_full 67.684
_diffrn_reflns_theta_max 69.994
_diffrn_reflns_theta_min 3.981
_diffrn_source 'micro-focus sealed X-ray tube'
_diffrn_source_type 'SuperNova (Cu) X-ray Source'
_exptl_absorpt_coefficient_mu 7.221
_exptl_absorpt_correction_T_max 1.000
_exptl_absorpt_correction_T_min 0.001
_exptl_absorpt_correction_type gaussian
_exptl_absorpt_process_details
;
CrysAlisPro 1.171.40.53 (Rigaku Oxford Diffraction, 2019)
Numerical absorption correction based on gaussian integration over
			a multifaceted crystal model
Empirical absorption correction using spherical harmonics,
 implemented in SCALE3 ABSPACK scaling algorithm.
;
_exptl_crystal_colour 'clear colourless'
_exptl_crystal_colour_lustre clear
_exptl_crystal_colour_primary colourless
_exptl_crystal_density_diffrn 1.738
_exptl_crystal_description block
_exptl_crystal_F_000 340
_exptl_crystal_size_max 0.077
_exptl_crystal_size_mid 0.046
_exptl_crystal_size_min 0.028
_refine_diff_density_max 0.426
_refine_diff_density_min -0.455
_refine_diff_density_rms 0.098
_refine_ls_extinction_coef 0.011(3)
_refine_ls_extinction_expression Fc^*^=kFc[1+0.001xFc^2^\l^3^/sin(2\q)]^-1/4^
_refine_ls_extinction_method 'SHELXL-2018/1 (Sheldrick 2018)'
_refine_ls_goodness_of_fit_ref 1.013
_refine_ls_hydrogen_treatment constr
_refine_ls_matrix_type full
_refine_ls_number_parameters 164
_refine_ls_number_reflns 1903
_refine_ls_number_restraints 121
_refine_ls_restrained_S_all 0.987
_refine_ls_R_factor_all 0.1533
_refine_ls_R_factor_gt 0.0859
_refine_ls_shift/su_max 0.000
_refine_ls_shift/su_mean 0.000
_refine_ls_structure_factor_coef Fsqd
_refine_ls_weighting_details 'w=1/[\s^2^(Fo^2^)+(0.1364P)^2^] where P=(Fo^2^+2Fc^2^)/3'
_refine_ls_weighting_scheme calc
_refine_ls_wR_factor_gt 0.2208
_refine_ls_wR_factor_ref 0.2932
_reflns_Friedel_coverage 0.000
_reflns_number_gt 907
_reflns_number_total 1903
_reflns_threshold_expression 'I > 2\s(I)'
_cod_data_source_file sc1c02240_si_001.cif
_cod_data_source_block 2no2-ss-4br
_cod_depositor_comments 'Adding full bibliography for 4518716--4518724.cif.'
_cod_database_code 4518716
_shelx_shelxl_version_number 2018/1
_chemical_oxdiff_formula C12BrS2NO2
_shelx_space_group_comment
;
The symmetry employed for this shelxl refinement is uniquely defined
by the following loop, which should always be used as a source of
symmetry information in preference to the above space-group names.
They are only intended as comments.
;
_shelx_estimated_absorpt_t_max 0.823
_shelx_estimated_absorpt_t_min 0.606
_reflns_odcompleteness_completeness 77.85
_reflns_odcompleteness_iscentric 1
_reflns_odcompleteness_theta 69.95
_olex2_refinement_description
;
1. Fixed Uiso
 At 1.2 times of:
  All C(H) groups
2. Rigid body (RIGU) restrains
 C7, Br1, C1, C6, C2, C5, C3, C4, S1, S2, C12, C8, C11, C9, N1, C10, O2, O1
 with sigma for 1-2 distances of 0.004 and sigma for 1-3 distances of 0.004
3.a Aromatic/amide H refined with riding coordinates:
 C6(H6), C3(H3), C9(H9), C2(H2), C5(H5), C12(H12), C10(H10), C11(H11)
;
_olex2_submission_special_instructions 'No special instructions were received'
_oxdiff_exptl_absorpt_empirical_details
;
Empirical correction (ABSPACK) includes:
- Absorption correction using spherical harmonics
- Frame scaling
- Detector area scaling
- B-factor correction
;
_oxdiff_exptl_absorpt_empirical_full_max 2.213
_oxdiff_exptl_absorpt_empirical_full_min 0.459

loop_
_space_group_symop_operation_xyz
'x, y, z'
'-x, -y, -z'

loop_
_atom_site_label
_atom_site_type_symbol
_atom_site_fract_x
_atom_site_fract_y
_atom_site_fract_z
_atom_site_U_iso_or_equiv
_atom_site_adp_type
_atom_site_occupancy
_atom_site_site_symmetry_order
_atom_site_calc_flag
_atom_site_refinement_flags_posn
_atom_site_refinement_flags_adp
_atom_site_refinement_flags_occupancy
_atom_site_disorder_assembly
_atom_site_disorder_group
Br1 Br 0.9039(2) 0.2343(2) 0.56833(13) 0.1279(10) Uani 1 1 d . . . . .
S1 S 0.1280(5) 0.1500(5) 0.2327(4) 0.1330(16) Uani 1 1 d . . . . .
S2 S 0.1909(5) 0.1675(4) 0.0598(3) 0.1135(13) Uani 1 1 d . . . . .
C1 C 0.6759(18) 0.2052(17) 0.4710(11) 0.103(3) Uani 1 1 d . . . . .
C6 C 0.526(2) 0.2839(19) 0.4983(13) 0.118(4) Uani 1 1 d . . . . .
H6 H 0.536652 0.349650 0.567676 0.141 Uiso 1 1 calc R U . . .
C3 C 0.493(2) 0.0869(17) 0.2967(12) 0.108(4) Uani 1 1 d . . . . .
H3 H 0.481638 0.019283 0.228190 0.130 Uiso 1 1 calc R U . . .
O2 O 0.2928(18) 0.3895(19) -0.2758(9) 0.180(5) Uani 1 1 d . . . . .
C9 C 0.2941(16) 0.6134(17) -0.0969(12) 0.100(3) Uani 1 1 d . . . . .
H9 H 0.317873 0.651583 -0.172141 0.119 Uiso 1 1 calc R U . . .
C2 C 0.6598(19) 0.1018(16) 0.3701(11) 0.102(3) Uani 1 1 d . . . . .
H2 H 0.759135 0.043546 0.352148 0.122 Uiso 1 1 calc R U . . .
C5 C 0.363(2) 0.2690(19) 0.4273(14) 0.118(4) Uani 1 1 d . . . . .
H5 H 0.263257 0.324514 0.447739 0.141 Uiso 1 1 calc R U . . .
C4 C 0.3450(19) 0.1697(17) 0.3230(13) 0.107(3) Uani 1 1 d . . . . .
N1 N 0.2695(16) 0.3329(18) -0.1803(11) 0.118(3) Uani 1 1 d . . . . .
C7 C 0.2277(14) 0.3846(14) 0.0355(10) 0.085(3) Uani 1 1 d . . . . .
O1 O 0.2499(17) 0.1853(16) -0.1614(10) 0.149(4) Uani 1 1 d . . . . .
C12 C 0.2225(15) 0.5026(15) 0.1255(10) 0.090(3) Uani 1 1 d . . . . .
H12 H 0.200123 0.468879 0.202033 0.108 Uiso 1 1 calc R U . . .
C10 C 0.2876(16) 0.7228(15) -0.0054(12) 0.100(3) Uani 1 1 d . . . . .
H10 H 0.309007 0.835976 -0.017414 0.120 Uiso 1 1 calc R U . . .
C8 C 0.2650(14) 0.4424(15) -0.0785(10) 0.087(3) Uani 1 1 d . . . . .
C11 C 0.2502(17) 0.6683(15) 0.1030(11) 0.099(3) Uani 1 1 d . . . . .
H11 H 0.242824 0.745216 0.164312 0.119 Uiso 1 1 calc R U . . .

loop_
_atom_site_aniso_label
_atom_site_aniso_U_11
_atom_site_aniso_U_22
_atom_site_aniso_U_33
_atom_site_aniso_U_23
_atom_site_aniso_U_13
_atom_site_aniso_U_12
Br1 0.1199(15) 0.1580(17) 0.1025(12) 0.0134(9) 0.0038(8) 0.0001(10)
S1 0.087(2) 0.149(3) 0.159(3) 0.064(3) 0.005(2) -0.010(2)
S2 0.103(3) 0.091(2) 0.140(3) 0.0122(18) -0.0105(19) -0.0014(17)
C1 0.096(8) 0.117(9) 0.097(7) 0.025(6) 0.011(6) 0.002(6)
C6 0.105(8) 0.138(11) 0.115(9) 0.010(7) 0.035(6) 0.001(7)
C3 0.114(8) 0.109(10) 0.103(8) 0.011(6) 0.013(6) 0.009(7)
O2 0.202(12) 0.245(13) 0.094(6) -0.021(7) 0.028(7) 0.007(10)
C9 0.082(8) 0.112(7) 0.106(8) 0.027(5) 0.008(6) 0.026(6)
C2 0.108(8) 0.104(9) 0.096(7) 0.025(5) 0.013(6) 0.013(6)
C5 0.098(8) 0.126(11) 0.137(10) 0.024(7) 0.040(7) 0.021(7)
C4 0.096(8) 0.099(9) 0.127(9) 0.030(6) 0.021(7) -0.002(6)
N1 0.092(7) 0.155(8) 0.102(6) -0.027(6) -0.005(6) 0.008(7)
C7 0.062(6) 0.095(7) 0.097(6) 0.001(4) 0.004(5) 0.006(5)
O1 0.161(10) 0.139(8) 0.140(8) -0.048(6) -0.001(7) 0.005(8)
C12 0.087(8) 0.098(6) 0.084(6) 0.008(5) 0.002(5) 0.015(6)
C10 0.089(8) 0.080(7) 0.128(8) 0.022(5) -0.001(7) 0.014(6)
C8 0.064(6) 0.105(6) 0.088(5) -0.007(5) -0.003(5) 0.010(5)
C11 0.099(9) 0.088(6) 0.110(7) -0.002(6) 0.009(6) 0.019(6)

loop_
_atom_type_symbol
_atom_type_description
_atom_type_scat_dispersion_real
_atom_type_scat_dispersion_imag
_atom_type_scat_source
C C 0.0181 0.0091 'International Tables Vol C Tables 4.2.6.8 and 6.1.1.4'
H H 0.0000 0.0000 'International Tables Vol C Tables 4.2.6.8 and 6.1.1.4'
Br Br -0.6763 1.2805 'International Tables Vol C Tables 4.2.6.8 and 6.1.1.4'
N N 0.0311 0.0180 'International Tables Vol C Tables 4.2.6.8 and 6.1.1.4'
O O 0.0492 0.0322 'International Tables Vol C Tables 4.2.6.8 and 6.1.1.4'
S S 0.3331 0.5567 'International Tables Vol C Tables 4.2.6.8 and 6.1.1.4'

loop_
_exptl_crystal_face_index_h
_exptl_crystal_face_index_k
_exptl_crystal_face_index_l
_exptl_crystal_face_perp_dist
2 4 -3 0.0415
4 -1 4 0.0228
-1 -4 4 0.0293
-4 1 -4 0.0053
-4 4 1 0.0286
0 -2 -7 0.0098
3 -4 -3 0.0143
0 1 7 0.0155

loop_
_geom_angle_atom_site_label_1
_geom_angle_atom_site_label_2
_geom_angle_atom_site_label_3
_geom_angle
_geom_angle_site_symmetry_1
_geom_angle_site_symmetry_3
_geom_angle_publ_flag
C4 S1 S2 104.5(4) . . ?
C7 S2 S1 105.0(4) . . ?
C6 C1 Br1 121.0(12) . . ?
C6 C1 C2 119.5(13) . . ?
C2 C1 Br1 119.5(11) . . ?
C1 C6 H6 119.1 . . ?
C5 C6 C1 121.8(15) . . ?
C5 C6 H6 119.1 . . ?
C2 C3 H3 119.4 . . ?
C4 C3 H3 119.4 . . ?
C4 C3 C2 121.3(13) . . ?
C10 C9 H9 119.9 . . ?
C10 C9 C8 120.1(11) . . ?
C8 C9 H9 119.9 . . ?
C1 C2 H2 120.6 . . ?
C3 C2 C1 118.8(14) . . ?
C3 C2 H2 120.6 . . ?
C6 C5 H5 120.1 . . ?
C6 C5 C4 119.7(14) . . ?
C4 C5 H5 120.1 . . ?
C3 C4 S1 122.5(12) . . ?
C3 C4 C5 118.8(14) . . ?
C5 C4 S1 118.7(11) . . ?
O2 N1 O1 124.0(15) . . ?
O2 N1 C8 119.7(15) . . ?
O1 N1 C8 116.2(13) . . ?
C12 C7 S2 122.5(8) . . ?
C12 C7 C8 117.3(11) . . ?
C8 C7 S2 120.2(9) . . ?
C7 C12 H12 119.6 . . ?
C11 C12 C7 120.7(11) . . ?
C11 C12 H12 119.6 . . ?
C9 C10 H10 119.9 . . ?
C11 C10 C9 120.1(12) . . ?
C11 C10 H10 119.9 . . ?
C9 C8 N1 117.3(11) . . ?
C9 C8 C7 119.9(11) . . ?
C7 C8 N1 122.7(12) . . ?
C12 C11 H11 119.1 . . ?
C10 C11 C12 121.8(12) . . ?
C10 C11 H11 119.1 . . ?

loop_
_geom_bond_atom_site_label_1
_geom_bond_atom_site_label_2
_geom_bond_distance
_geom_bond_site_symmetry_2
_geom_bond_publ_flag
Br1 C1 1.880(13) . ?
S1 S2 2.044(5) . ?
S1 C4 1.774(14) . ?
S2 C7 1.783(12) . ?
C1 C6 1.363(19) . ?
C1 C2 1.388(17) . ?
C6 H6 0.9300 . ?
C6 C5 1.349(19) . ?
C3 H3 0.9300 . ?
C3 C2 1.384(17) . ?
C3 C4 1.366(19) . ?
O2 N1 1.191(15) . ?
C9 H9 0.9300 . ?
C9 C10 1.355(16) . ?
C9 C8 1.403(16) . ?
C2 H2 0.9300 . ?
C5 H5 0.9300 . ?
C5 C4 1.400(18) . ?
N1 O1 1.214(16) . ?
N1 C8 1.440(15) . ?
C7 C12 1.386(14) . ?
C7 C8 1.413(15) . ?
C12 H12 0.9300 . ?
C12 C11 1.369(15) . ?
C10 H10 0.9300 . ?
C10 C11 1.345(16) . ?
C11 H11 0.9300 . ?

loop_
_geom_torsion_atom_site_label_1
_geom_torsion_atom_site_label_2
_geom_torsion_atom_site_label_3
_geom_torsion_atom_site_label_4
_geom_torsion
_geom_torsion_site_symmetry_1
_geom_torsion_site_symmetry_2
_geom_torsion_site_symmetry_3
_geom_torsion_site_symmetry_4
_geom_torsion_publ_flag
Br1 C1 C6 C5 177.7(10) . . . . ?
Br1 C1 C2 C3 -177.4(8) . . . . ?
S1 S2 C7 C12 3.7(10) . . . . ?
S1 S2 C7 C8 -176.7(8) . . . . ?
S2 S1 C4 C3 -45.0(11) . . . . ?
S2 S1 C4 C5 137.4(9) . . . . ?
S2 C7 C12 C11 -179.5(9) . . . . ?
S2 C7 C8 C9 -179.9(9) . . . . ?
S2 C7 C8 N1 2.0(15) . . . . ?
C1 C6 C5 C4 0(2) . . . . ?
C6 C1 C2 C3 2.7(18) . . . . ?
C6 C5 C4 S1 179.1(10) . . . . ?
C6 C5 C4 C3 1.4(18) . . . . ?
O2 N1 C8 C9 -1.8(17) . . . . ?
O2 N1 C8 C7 176.3(12) . . . . ?
C9 C10 C11 C12 1.7(18) . . . . ?
C2 C1 C6 C5 -2.4(19) . . . . ?
C2 C3 C4 S1 -178.6(9) . . . . ?
C2 C3 C4 C5 -1.0(18) . . . . ?
C4 C3 C2 C1 -1.0(18) . . . . ?
C7 C12 C11 C10 -1.7(18) . . . . ?
O1 N1 C8 C9 177.7(13) . . . . ?
O1 N1 C8 C7 -4.2(17) . . . . ?
C12 C7 C8 C9 -0.4(15) . . . . ?
C12 C7 C8 N1 -178.4(10) . . . . ?
C10 C9 C8 N1 178.6(10) . . . . ?
C10 C9 C8 C7 0.4(17) . . . . ?
C8 C9 C10 C11 -1.1(18) . . . . ?
C8 C7 C12 C11 0.9(15) . . . . ?

loop_
_exptl_oxdiff_crystal_face_indexfrac_h
_exptl_oxdiff_crystal_face_indexfrac_k
_exptl_oxdiff_crystal_face_indexfrac_l
_exptl_oxdiff_crystal_face_x
_exptl_oxdiff_crystal_face_y
_exptl_oxdiff_crystal_face_z
2.1336 4.1387 -3.0374 0.2276 0.9453 0.2337
3.6827 -0.7193 3.8388 0.0651 0.2779 -0.9584
-1.0006 -4.2336 4.0725 -0.2023 -0.8381 -0.5067
-3.7268 0.6218 -3.7623 -0.0703 -0.2995 0.9515
-3.6694 3.5558 0.9474 0.7369 -0.1760 0.6527
0.4671 -1.6916 -6.8483 -0.8380 0.2022 0.5069
3.2006 -3.5422 -3.2197 -0.9075 0.2175 -0.3594
0.1618 1.1353 6.9744 0.7436 -0.1797 -0.6440
